data_7104287
loop_
_publ_author_name
'Stubenhofer, Markus'
'Kuntz, Christian'
'Bal\'azs, G\'abor'
'Zabel, Manfred'
'Scheer, Manfred'

_publ_section_title
;
 1,2,3-triphosphole derivatives as reactive intermediates.
;
_journal_issue 13
_journal_name_full 'Chemical communications (Cambridge, England)'
_journal_page_first 1745
_journal_page_last 1747
_journal_paper_doi 10.1039/b822732b
_journal_volume 34
_journal_year 2009
_chemical_compound_source 'see text'
_chemical_formula_moiety 'C32 H10 As2 O20 P4 W4, C7 H8'
_chemical_formula_sum 'C39 H18 As2 O20 P4 W4'
_chemical_formula_weight 1815.61
_chemical_name_systematic ?
_space_group_IT_number 2
_symmetry_cell_setting triclinic
_symmetry_Int_Tables_number 2
_symmetry_space_group_name_Hall '-P 1'
_symmetry_space_group_name_H-M 'P -1'
_atom_sites_solution_hydrogens geom
_atom_sites_solution_primary direct
_atom_sites_solution_secondary difmap
_cell_angle_alpha 96.500(3)
_cell_angle_beta 102.035(4)
_cell_angle_gamma 115.791(4)
_cell_formula_units_Z 2
_cell_length_a 12.2685(5)
_cell_length_b 12.4386(5)
_cell_length_c 18.7689(7)
_cell_measurement_reflns_used 7899
_cell_measurement_temperature 123(1)
_cell_measurement_theta_max 62.0395
_cell_measurement_theta_min 2.4681
_cell_volume 2453.6(2)
_computing_cell_refinement
;
CrysAlis RED, Oxford Diffraction Ltd.,
Version 1.171.32.15 (release 10-01-2008 CrysAlis171 .NET)
(compiled Jan 10 2008,16:37:18)
;
_computing_data_collection
;
CrysAlis CCD, Oxford Diffraction Ltd.,
Version 1.171.32.15 (release 10-01-2008 CrysAlis171 .NET)
(compiled Jan 10 2008,16:37:18)
;
_computing_data_reduction
;
CrysAlis RED, Oxford Diffraction Ltd.,
Version 1.171.32.15 (release 10-01-2008 CrysAlis171 .NET)
(compiled Jan 10 2008,16:37:18)
;
_computing_molecular_graphics 'PLATON (Spek, 1990)'
_computing_publication_material 'PLATON (Spek, 2003)'
_computing_structure_refinement 'SHELXL-97 (Sheldrick, 1997)'
_computing_structure_solution 'SHELXS-97 (Sheldrick, 1997)'
_diffrn_ambient_temperature 123(1)
_diffrn_detector_area_resol_mean 10.5431
_diffrn_measured_fraction_theta_full 0.970
_diffrn_measured_fraction_theta_max 0.970
_diffrn_measurement_details
;
1 omega -29.00 25.00 1.0000 1.5000
omega____ theta____ kappa____ phi______ omega'___ theta'___ frames
- -1.2571 45.0000 90.0000 0.0000 0.0000 54

2 omega -29.00 25.00 1.0000 1.5000
omega____ theta____ kappa____ phi______ omega'___ theta'___ frames
- -1.2571 45.0000 210.0000 0.0000 0.0000 54

3 omega 24.00 77.00 1.0000 1.5000
omega____ theta____ kappa____ phi______ omega'___ theta'___ frames
- 2.5071 45.0000 270.0000 0.0000 0.0000 53

4 omega 25.00 77.00 1.0000 1.5000
omega____ theta____ kappa____ phi______ omega'___ theta'___ frames
- 2.5071 45.0000 120.0000 0.0000 0.0000 52

5 omega -158.00 -105.00 1.0000 3.0000
omega____ theta____ kappa____ phi______ omega'___ theta'___ frames
- -83.1433 -45.0000 0.0000 0.0000 0.0000 53

6 omega -117.00 -61.00 1.0000 3.0000
omega____ theta____ kappa____ phi______ omega'___ theta'___ frames
- -83.1433 115.0000 254.0000 0.0000 0.0000 56

7 omega -109.00 -56.00 1.0000 3.0000
omega____ theta____ kappa____ phi______ omega'___ theta'___ frames
- -83.1433 -45.0000 330.0000 0.0000 0.0000 53

8 omega -111.00 -57.00 1.0000 3.0000
omega____ theta____ kappa____ phi______ omega'___ theta'___ frames
- -83.1433 45.0000 30.0000 0.0000 0.0000 54

9 omega -111.00 -8.00 1.0000 3.0000
omega____ theta____ kappa____ phi______ omega'___ theta'___ frames
- -83.1433 45.0000 150.0000 0.0000 0.0000 103

10 omega -114.00 -59.00 1.0000 3.0000
omega____ theta____ kappa____ phi______ omega'___ theta'___ frames
- -83.1433 108.0000 19.0000 0.0000 0.0000 55

11 omega -55.00 -6.00 1.0000 3.0000
omega____ theta____ kappa____ phi______ omega'___ theta'___ frames
- -83.1433 0.0000 180.0000 0.0000 0.0000 49

12 omega -117.00 -4.00 1.0000 3.0000
omega____ theta____ kappa____ phi______ omega'___ theta'___ frames
- -83.1433 77.0000 240.0000 0.0000 0.0000 113

13 omega 106.00 159.00 1.0000 3.0000
omega____ theta____ kappa____ phi______ omega'___ theta'___ frames
- 84.3933 45.0000 60.0000 0.0000 0.0000 53

14 omega 74.00 111.00 1.0000 3.0000
omega____ theta____ kappa____ phi______ omega'___ theta'___ frames
- 84.3933 -77.0000 240.0000 0.0000 0.0000 37

15 omega 57.00 135.00 1.0000 3.0000
omega____ theta____ kappa____ phi______ omega'___ theta'___ frames
- 84.3933 45.0000 210.0000 0.0000 0.0000 78

16 omega 64.00 113.00 1.0000 3.0000
omega____ theta____ kappa____ phi______ omega'___ theta'___ frames
- 84.3933 -77.0000 0.0000 0.0000 0.0000 49

;
_diffrn_measurement_device_type 'Oxford Diffraction Gemini Ultra'
_diffrn_measurement_method omega-scan
_diffrn_radiation_monochromator mirror
_diffrn_radiation_probe x-ray
_diffrn_radiation_source 'Ultra (Cu) X-ray Source'
_diffrn_radiation_type CuK\a
_diffrn_radiation_wavelength 1.54178
_diffrn_reflns_av_R_equivalents 0.0401
_diffrn_reflns_av_sigmaI/netI 0.0455
_diffrn_reflns_limit_h_max 13
_diffrn_reflns_limit_h_min -13
_diffrn_reflns_limit_k_max 14
_diffrn_reflns_limit_k_min -13
_diffrn_reflns_limit_l_max 20
_diffrn_reflns_limit_l_min -21
_diffrn_reflns_number 13743
_diffrn_reflns_reduction_process
;
;
_diffrn_reflns_theta_full 62.18
_diffrn_reflns_theta_max 62.18
_diffrn_reflns_theta_min 2.47
_diffrn_standards_decay_% 0
_diffrn_standards_interval_count 0
_diffrn_standards_interval_time 0
_diffrn_standards_number 0
_exptl_absorpt_coefficient_mu 20.288
_exptl_absorpt_correction_T_max 0.033
_exptl_absorpt_correction_T_min 0.019
_exptl_absorpt_correction_type analytical
_exptl_absorpt_process_details
;
CrysAlis RED, Oxford Diffraction Ltd.,
Version 1.171.32.15 (release 10-01-2008 CrysAlis171 .NET)
(compiled Jan 10 2008,16:37:18)
Analytical absorption correction using crystal faces,
implemented in SCALE3 ABSPACK scaling algorithm.
;
_exptl_crystal_colour yellow
_exptl_crystal_density_diffrn 2.458
_exptl_crystal_density_method 'Not Measured'
_exptl_crystal_description block
_exptl_crystal_F_000 1668
_exptl_crystal_size_max 0.214
_exptl_crystal_size_mid 0.200
_exptl_crystal_size_min 0.196
_refine_diff_density_max 1.834
_refine_diff_density_min -1.488
_refine_diff_density_rms 0.203
_refine_ls_extinction_method none
_refine_ls_goodness_of_fit_ref 0.998
_refine_ls_hydrogen_treatment mixed
_refine_ls_matrix_type full
_refine_ls_number_parameters 626
_refine_ls_number_reflns 7523
_refine_ls_number_restraints 0
_refine_ls_restrained_S_all 0.998
_refine_ls_R_factor_all 0.0485
_refine_ls_R_factor_gt 0.0390
_refine_ls_shift/su_max 0.002
_refine_ls_shift/su_mean 0.000
_refine_ls_structure_factor_coef Fsqd
_refine_ls_weighting_details 'calc w=1/[\s^2^(Fo^2^)+(0.0735P)^2^] where P=(Fo^2^+2Fc^2^)/3'
_refine_ls_weighting_scheme calc
_refine_ls_wR_factor_gt 0.0996
_refine_ls_wR_factor_ref 0.1047
_reflns_number_gt 6360
_reflns_number_total 7523
_reflns_threshold_expression I>2\s(I)
_cod_data_source_file b822732b.txt
_cod_data_source_block ms11
_cod_depositor_comments
;
The following automatic conversions were performed:
'_symmetry_cell_setting' value 'Triclinic' changed to 'triclinic'
according to '/home/saulius/struct/CIF-dictionaries/cif_core.dic'
dictionary named 'cif_core.dic' version 2.4.1 from 2010-06-29.

Automatic conversion script
Id: cif_fix_enum 1527 2010-12-29 10:47:43Z saulius 
;
_cod_database_code 7104287

loop_
_symmetry_equiv_pos_site_id
_symmetry_equiv_pos_as_xyz
1 x,y,z
2 -x,-y,-z

loop_
_atom_site_aniso_label
_atom_site_aniso_U_11
_atom_site_aniso_U_22
_atom_site_aniso_U_33
_atom_site_aniso_U_23
_atom_site_aniso_U_13
_atom_site_aniso_U_12
W1 0.0224(2) 0.0241(2) 0.0215(2) 0.0061(2) 0.0011(2) 0.0043(2)
W2 0.0286(2) 0.0289(2) 0.0208(2) 0.0056(2) 0.0028(2) 0.0123(2)
W3 0.0181(2) 0.0241(2) 0.0219(2) 0.0054(2) 0.0019(2) 0.0051(2)
W4 0.0216(2) 0.0248(2) 0.0234(2) 0.0067(2) -0.0009(2) 0.0077(2)
As1 0.0219(5) 0.0416(6) 0.0388(5) -0.0048(4) 0.0072(4) 0.0075(5)
As2 0.0215(5) 0.0230(4) 0.0213(4) 0.0069(3) 0.0019(4) 0.0081(4)
P1 0.0193(10) 0.0227(10) 0.0216(9) 0.0069(8) 0.0016(8) 0.0062(9)
P3 0.0226(11) 0.0256(10) 0.0209(9) 0.0069(8) 0.0016(8) 0.0100(9)
P4 0.0197(10) 0.0235(10) 0.0211(9) 0.0071(8) 0.0018(8) 0.0077(9)
P6 0.0197(10) 0.0288(11) 0.0254(9) 0.0096(8) 0.0022(9) 0.0093(9)
O1 0.031(4) 0.079(5) 0.055(4) -0.006(4) -0.003(3) 0.033(4)
O2 0.073(6) 0.059(5) 0.028(3) 0.016(3) 0.009(4) 0.015(4)
O3 0.072(5) 0.045(4) 0.046(4) 0.002(3) 0.000(4) 0.041(4)
O4 0.053(4) 0.047(4) 0.036(3) 0.017(3) 0.013(3) 0.030(4)
O5 0.036(4) 0.045(4) 0.039(3) 0.007(3) 0.000(3) -0.010(4)
O6 0.057(5) 0.037(4) 0.032(3) 0.008(3) 0.006(3) -0.003(4)
O7 0.054(5) 0.069(5) 0.040(4) 0.001(3) -0.006(4) 0.038(4)
O8 0.067(5) 0.046(4) 0.072(5) 0.031(4) 0.036(5) 0.018(4)
O9 0.043(4) 0.057(4) 0.038(3) 0.014(3) 0.008(3) 0.031(4)
O10 0.052(4) 0.048(4) 0.024(3) -0.002(3) 0.004(3) 0.023(4)
O11 0.042(4) 0.032(4) 0.039(3) 0.008(3) 0.013(3) 0.017(3)
O12 0.029(4) 0.067(5) 0.022(3) 0.008(3) -0.008(3) 0.011(3)
O13 0.054(5) 0.026(4) 0.060(4) 0.001(3) 0.011(4) 0.008(3)
O14 0.032(4) 0.056(4) 0.030(3) 0.017(3) -0.004(3) 0.014(3)
O15 0.023(3) 0.046(4) 0.038(3) 0.013(3) 0.009(3) 0.010(3)
O16 0.036(4) 0.056(4) 0.043(4) 0.005(3) 0.009(3) 0.019(4)
O17 0.043(4) 0.036(4) 0.034(3) 0.007(3) -0.003(3) 0.001(3)
O18 0.045(4) 0.052(4) 0.047(4) 0.004(3) 0.002(3) 0.032(4)
O19 0.040(4) 0.034(4) 0.045(4) -0.002(3) 0.008(3) 0.009(3)
O20 0.054(5) 0.047(4) 0.031(3) 0.014(3) 0.003(3) 0.015(4)
C1 0.024(4) 0.030(4) 0.025(4) 0.015(3) 0.008(3) 0.014(4)
C2 0.017(4) 0.026(4) 0.023(4) 0.011(3) 0.002(3) 0.004(3)
C3 0.017(4) 0.033(5) 0.022(4) 0.006(3) 0.002(3) 0.008(4)
C4 0.026(5) 0.039(5) 0.023(4) 0.014(4) 0.007(4) 0.016(4)
C5 0.039(5) 0.035(5) 0.031(4) 0.015(4) 0.011(4) 0.016(4)
C6 0.026(5) 0.027(4) 0.027(4) 0.010(3) 0.005(4) 0.012(4)
C7 0.026(5) 0.028(4) 0.028(4) 0.004(3) 0.004(4) 0.010(4)
C8 0.028(5) 0.027(4) 0.023(4) 0.009(3) 0.008(4) 0.012(4)
C9 0.037(5) 0.036(5) 0.023(4) 0.008(4) 0.008(4) 0.017(4)
C10 0.047(6) 0.029(5) 0.028(4) 0.008(4) 0.007(4) 0.018(5)
C11 0.053(6) 0.042(5) 0.029(4) 0.016(4) 0.015(4) 0.035(5)
C12 0.042(5) 0.045(5) 0.024(4) 0.012(4) 0.010(4) 0.030(5)
C13 0.025(5) 0.037(5) 0.025(4) -0.008(4) -0.006(4) 0.006(4)
C14 0.035(5) 0.028(5) 0.037(5) -0.005(4) 0.002(4) 0.006(4)
C15 0.046(6) 0.027(5) 0.029(4) 0.008(4) -0.001(4) 0.012(5)
C16 0.045(6) 0.036(5) 0.027(4) 0.005(4) 0.003(4) 0.025(5)
C17 0.032(5) 0.039(5) 0.028(4) 0.012(4) 0.006(4) 0.008(5)
C18 0.034(6) 0.041(6) 0.023(4) 0.003(4) -0.005(4) 0.008(5)
C19 0.038(5) 0.045(5) 0.022(4) 0.002(4) -0.005(4) 0.024(5)
C20 0.037(5) 0.033(5) 0.031(4) 0.006(4) 0.006(4) 0.010(5)
C21 0.033(5) 0.037(5) 0.025(4) 0.007(4) 0.001(4) 0.013(4)
C22 0.042(6) 0.037(5) 0.025(4) 0.013(4) 0.013(4) 0.021(5)
C23 0.012(4) 0.038(5) 0.028(4) 0.005(4) -0.003(3) 0.007(4)
C24 0.033(5) 0.024(4) 0.039(5) 0.008(4) 0.009(5) 0.005(4)
C25 0.034(5) 0.035(5) 0.031(4) 0.005(4) 0.003(4) 0.015(4)
C26 0.027(5) 0.020(4) 0.035(5) 0.008(4) 0.008(4) -0.003(4)
C27 0.015(4) 0.027(4) 0.022(4) 0.009(3) -0.003(4) -0.001(4)
C28 0.020(4) 0.046(5) 0.025(4) 0.007(4) 0.005(4) 0.019(4)
C29 0.036(5) 0.034(5) 0.026(4) 0.007(4) -0.002(4) 0.017(5)
C30 0.030(5) 0.031(5) 0.031(4) 0.004(4) 0.002(4) 0.014(4)
C31 0.029(5) 0.027(5) 0.034(4) 0.003(4) 0.004(4) 0.014(4)
C32 0.034(5) 0.037(5) 0.028(4) 0.002(4) 0.008(4) 0.015(4)
C33 0.062(8) 0.030(5) 0.064(7) 0.001(5) 0.022(6) 0.016(5)
C34 0.053(9) 0.134(14) 0.138(16) 0.078(13) 0.049(11) 0.057(10)
C35 0.047(11) 0.32(4) 0.067(12) 0.037(17) 0.012(10) 0.091(18)
C36 0.036(10) 0.34(4) 0.077(12) -0.12(2) -0.016(10) 0.060(18)
C37 0.042(9) 0.094(12) 0.175(19) -0.083(14) 0.017(11) 0.017(8)
C38 0.091(11) 0.045(7) 0.123(13) 0.007(8) 0.018(10) 0.033(8)
C39 0.093(12) 0.105(12) 0.085(10) -0.012(9) 0.033(9) 0.033(10)

loop_
_atom_site_label
_atom_site_type_symbol
_atom_site_thermal_displace_type
_atom_site_fract_x
_atom_site_fract_y
_atom_site_fract_z
_atom_site_occupancy
_atom_site_U_iso_or_equiv
_atom_site_calc_flag
_atom_site_refinement_flags
W1 W Uani 0.20769(4) -0.24296(3) 0.64053(2) 1.000 0.0260(1) . .
W2 W Uani 0.66023(4) 0.32444(3) 0.97620(2) 1.000 0.0273(1) . .
W3 W Uani 0.83552(3) 0.35000(3) 0.73204(2) 1.000 0.0239(1) . .
W4 W Uani 0.29064(3) 0.21184(3) 0.49886(2) 1.000 0.0256(1) . .
As1 As Uani 0.36612(9) 0.06849(10) 0.80715(5) 1.000 0.0385(3) . .
As2 As Uani 0.48275(8) 0.10045(8) 0.64750(4) 1.000 0.0234(3) . .
P1 P Uani 0.39465(19) -0.04776(18) 0.71455(10) 1.000 0.0232(6) . .
P3 P Uani 0.5836(2) 0.18637(18) 0.84911(10) 1.000 0.0242(6) . .
P4 P Uani 0.61927(19) 0.26683(18) 0.74871(10) 1.000 0.0229(6) . .
P6 P Uani 0.3335(2) 0.17086(19) 0.62517(11) 1.000 0.0259(6) . .
O1 O Uani 0.0307(7) -0.1206(7) 0.6446(4) 1.000 0.057(3) . .
O2 O Uani 0.2048(8) -0.3028(7) 0.8009(4) 1.000 0.060(3) . .
O3 O Uani 0.3389(7) -0.4039(6) 0.5991(4) 1.000 0.053(3) . .
O4 O Uani 0.2280(7) -0.1599(6) 0.4874(3) 1.000 0.042(2) . .
O5 O Uani -0.0486(7) -0.4846(6) 0.5638(4) 1.000 0.053(2) . .
O6 O Uani 0.8672(7) 0.5539(6) 0.9363(4) 1.000 0.053(2) . .
O7 O Uani 0.8735(7) 0.2559(7) 1.0491(4) 1.000 0.055(3) . .
O8 O Uani 0.4732(8) 0.1068(7) 1.0350(5) 1.000 0.061(3) . .
O9 O Uani 0.4469(6) 0.4036(6) 0.9249(3) 1.000 0.044(2) . .
O10 O Uani 0.7486(7) 0.4991(6) 1.1345(3) 1.000 0.044(2) . .
O11 O Uani 0.7884(6) 0.0759(6) 0.6796(3) 1.000 0.038(2) . .
O12 O Uani 0.9803(6) 0.3726(6) 0.8992(3) 1.000 0.047(2) . .
O13 O Uani 0.9094(7) 0.6328(6) 0.7765(4) 1.000 0.053(3) . .
O14 O Uani 0.6935(6) 0.3484(6) 0.5685(3) 1.000 0.044(2) . .
O15 O Uani 1.0915(6) 0.4220(6) 0.6908(3) 1.000 0.0378(19) . .
O16 O Uani 0.4701(6) 0.1214(6) 0.4447(4) 1.000 0.047(2) . .
O17 O Uani 0.5227(7) 0.4765(6) 0.5773(3) 1.000 0.047(2) . .
O18 O Uani 0.1037(7) 0.3117(6) 0.5312(4) 1.000 0.047(2) . .
O19 O Uani 0.0517(6) -0.0519(6) 0.4325(4) 1.000 0.045(2) . .
O20 O Uani 0.2457(7) 0.2775(6) 0.3419(3) 1.000 0.049(2) . .
C1 C Uani 0.5437(8) -0.0378(7) 0.7679(4) 1.000 0.025(2) . .
C2 C Uani 0.6251(7) 0.0657(7) 0.8268(4) 1.000 0.025(2) . .
C3 C Uani 0.7418(7) 0.0761(8) 0.8659(4) 1.000 0.026(3) . .
C4 C Uani 0.7741(8) -0.0136(8) 0.8468(4) 1.000 0.029(3) . .
C5 C Uani 0.6938(9) -0.1169(8) 0.7896(5) 1.000 0.035(3) . .
C6 C Uani 0.5778(8) -0.1283(7) 0.7504(4) 1.000 0.027(3) . .
C7 C Uani 0.4092(8) 0.3090(7) 0.7016(4) 1.000 0.029(3) . .
C8 C Uani 0.5348(8) 0.3573(7) 0.7455(4) 1.000 0.026(3) . .
C9 C Uani 0.5950(9) 0.4761(8) 0.7901(4) 1.000 0.032(3) . .
C10 C Uani 0.5319(9) 0.5444(8) 0.7941(5) 1.000 0.035(3) . .
C11 C Uani 0.4068(9) 0.4941(8) 0.7537(5) 1.000 0.035(3) . .
C12 C Uani 0.3459(9) 0.3780(8) 0.7070(4) 1.000 0.033(3) . .
C13 C Uani 0.0956(9) -0.1619(8) 0.6465(5) 1.000 0.036(3) . .
C14 C Uani 0.2066(9) -0.2832(8) 0.7426(5) 1.000 0.039(3) . .
C15 C Uani 0.2991(10) -0.3430(8) 0.6169(5) 1.000 0.038(3) . .
C16 C Uani 0.2204(9) -0.1910(8) 0.5422(5) 1.000 0.035(3) . .
C17 C Uani 0.0468(9) -0.3981(9) 0.5906(5) 1.000 0.036(3) . .
C18 C Uani 0.7915(9) 0.4707(9) 0.9488(5) 1.000 0.039(3) . .
C19 C Uani 0.7965(9) 0.2780(8) 1.0207(5) 1.000 0.036(3) . .
C20 C Uani 0.5377(9) 0.1831(9) 1.0117(5) 1.000 0.037(3) . .
C21 C Uani 0.5208(9) 0.3725(8) 0.9421(5) 1.000 0.034(3) . .
C22 C Uani 0.7127(9) 0.4356(8) 1.0786(5) 1.000 0.033(3) . .
C23 C Uani 0.8033(7) 0.1724(8) 0.6987(4) 1.000 0.030(3) . .
C24 C Uani 0.9253(9) 0.3617(8) 0.8388(5) 1.000 0.035(3) . .
C25 C Uani 0.8812(9) 0.5307(9) 0.7623(5) 1.000 0.035(3) . .
C26 C Uani 0.7477(8) 0.3486(7) 0.6273(5) 1.000 0.033(3) . .
C27 C Uani 0.9991(8) 0.3984(7) 0.7063(4) 1.000 0.027(2) . .
C28 C Uani 0.4078(8) 0.1526(8) 0.4657(4) 1.000 0.029(3) . .
C29 C Uani 0.4421(9) 0.3824(8) 0.5476(5) 1.000 0.034(3) . .
C30 C Uani 0.1708(9) 0.2756(8) 0.5215(5) 1.000 0.032(3) . .
C31 C Uani 0.1386(9) 0.0418(8) 0.4558(5) 1.000 0.031(3) . .
C32 C Uani 0.2621(9) 0.2535(8) 0.3989(5) 1.000 0.034(3) . .
C33 C Uani 0.1663(12) 0.1467(9) 0.9406(7) 1.000 0.054(4) . .
C34 C Uani 0.1387(14) 0.1914(18) 0.8823(11) 1.000 0.096(8) . .
C35 C Uani 0.0802(17) 0.126(3) 0.8122(11) 1.000 0.144(14) . .
C36 C Uani 0.0365(18) -0.002(3) 0.8009(12) 1.000 0.183(14) . .
C37 C Uani 0.0587(14) -0.0499(16) 0.8609(14) 1.000 0.122(8) . .
C38 C Uani 0.1206(15) 0.0189(12) 0.9297(10) 1.000 0.089(6) . .
C39 C Uani 0.2358(16) 0.2267(16) 1.0164(9) 1.000 0.101(7) . .
H1 H Uiso 0.31090 0.00100 0.86050 1.000 0.0310 . .
H2 H Uiso 0.256(8) 0.112(8) 0.655(5) 1.000 0.0310 . .
H3 H Uiso 0.52150 -0.19880 0.71130 1.000 0.0330 calc R
H4 H Uiso 0.71700 -0.17860 0.77740 1.000 0.0410 calc R
H5 H Uiso 0.85360 -0.00460 0.87340 1.000 0.0340 calc R
H6 H Uiso 0.79840 0.14550 0.90570 1.000 0.0310 calc R
H7 H Uiso 0.26020 0.34500 0.67820 1.000 0.0400 calc R
H8 H Uiso 0.36210 0.53940 0.75800 1.000 0.0420 calc R
H9 H Uiso 0.57460 0.62540 0.82450 1.000 0.0420 calc R
H10 H Uiso 0.68120 0.51080 0.81830 1.000 0.0380 calc R
H34 H Uiso 0.16270 0.27640 0.89140 1.000 0.1150 calc R
H35 H Uiso 0.06840 0.16280 0.77180 1.000 0.1720 calc R
H36 H Uiso -0.00780 -0.05370 0.75210 1.000 0.2220 calc R
H37 H Uiso 0.02840 -0.13600 0.85290 1.000 0.1470 calc R
H38 H Uiso 0.13400 -0.01690 0.97060 1.000 0.1080 calc R
H39A H Uiso 0.32460 0.24500 1.02780 1.000 0.1520 calc R
H39B H Uiso 0.19830 0.18490 1.05300 1.000 0.1520 calc R
H39C H Uiso 0.23050 0.30340 1.01860 1.000 0.1520 calc R

loop_
_atom_type_symbol
_atom_type_description
_atom_type_scat_dispersion_real
_atom_type_scat_dispersion_imag
_atom_type_scat_source
W W -5.4734 5.5774 'International Tables Vol C Tables 4.2.6.8 and 6.1.1.4'
P P 0.2955 0.4335 'International Tables Vol C Tables 4.2.6.8 and 6.1.1.4'
O O 0.0492 0.0322 'International Tables Vol C Tables 4.2.6.8 and 6.1.1.4'
As As -0.9300 1.0051 'International Tables Vol C Tables 4.2.6.8 and 6.1.1.4'
H H 0.0000 0.0000 'International Tables Vol C Tables 4.2.6.8 and 6.1.1.4'
C C 0.0181 0.0091 'International Tables Vol C Tables 4.2.6.8 and 6.1.1.4'

loop_
_geom_angle_atom_site_label_1
_geom_angle_atom_site_label_2
_geom_angle_atom_site_label_3
_geom_angle
_geom_angle_site_symmetry_1
_geom_angle_site_symmetry_2
_geom_angle_site_symmetry_3
_geom_angle_publ_flag
P1 W1 C13 89.4(3) . . . yes
P1 W1 C14 83.5(3) . . . yes
P1 W1 C15 99.0(3) . . . yes
P1 W1 C16 92.3(3) . . . yes
P1 W1 C17 172.9(3) . . . yes
C13 W1 C14 93.2(4) . . . yes
C13 W1 C15 170.2(4) . . . yes
C13 W1 C16 87.0(4) . . . yes
C13 W1 C17 86.0(4) . . . yes
C14 W1 C15 92.8(4) . . . yes
C14 W1 C16 175.8(4) . . . yes
C14 W1 C17 91.3(4) . . . yes
C15 W1 C16 87.6(4) . . . yes
C15 W1 C17 86.1(4) . . . yes
C16 W1 C17 92.9(4) . . . yes
P3 W2 C18 94.2(3) . . . yes
P3 W2 C19 96.3(3) . . . yes
P3 W2 C20 89.6(3) . . . yes
P3 W2 C21 88.5(3) . . . yes
P3 W2 C22 176.8(3) . . . yes
C18 W2 C19 90.2(4) . . . yes
C18 W2 C20 175.7(4) . . . yes
C18 W2 C21 92.8(4) . . . yes
C18 W2 C22 87.3(4) . . . yes
C19 W2 C20 87.3(4) . . . yes
C19 W2 C21 174.2(4) . . . yes
C19 W2 C22 86.5(4) . . . yes
C20 W2 C21 89.4(4) . . . yes
C20 W2 C22 89.0(4) . . . yes
C21 W2 C22 88.7(4) . . . yes
P4 W3 C23 88.9(3) . . . yes
P4 W3 C24 95.8(3) . . . yes
P4 W3 C25 95.9(3) . . . yes
P4 W3 C26 84.2(3) . . . yes
P4 W3 C27 172.3(2) . . . yes
C23 W3 C24 91.5(3) . . . yes
C23 W3 C25 175.1(4) . . . yes
C23 W3 C26 91.9(3) . . . yes
C23 W3 C27 85.1(4) . . . yes
C24 W3 C25 88.8(4) . . . yes
C24 W3 C26 176.6(4) . . . yes
C24 W3 C27 89.2(4) . . . yes
C25 W3 C26 87.8(4) . . . yes
C25 W3 C27 90.0(4) . . . yes
C26 W3 C27 91.1(4) . . . yes
P6 W4 C28 93.8(2) . . . yes
P6 W4 C29 84.9(3) . . . yes
P6 W4 C30 92.1(3) . . . yes
P6 W4 C31 92.5(3) . . . yes
P6 W4 C32 177.2(3) . . . yes
C28 W4 C29 90.0(4) . . . yes
C28 W4 C30 174.1(3) . . . yes
C28 W4 C31 91.5(4) . . . yes
C28 W4 C32 86.6(4) . . . yes
C29 W4 C30 90.2(4) . . . yes
C29 W4 C31 177.0(4) . . . yes
C29 W4 C32 92.4(4) . . . yes
C30 W4 C31 88.6(4) . . . yes
C30 W4 C32 87.5(4) . . . yes
C31 W4 C32 90.3(4) . . . yes
P1 As1 P3 87.57(9) . . . yes
P1 As2 P4 98.68(7) . . . yes
P1 As2 P6 101.00(9) . . . yes
P4 As2 P6 92.71(9) . . . yes
P3 As1 H1 114.00 . . . no
P1 As1 H1 114.00 . . . no
W1 P1 C1 123.7(3) . . . yes
As1 P1 As2 99.96(9) . . . yes
As1 P1 C1 98.5(3) . . . yes
As2 P1 C1 96.9(3) . . . yes
W1 P1 As1 117.09(11) . . . yes
W1 P1 As2 116.21(8) . . . yes
W2 P3 P4 120.23(10) . . . yes
W2 P3 As1 113.23(10) . . . yes
As1 P3 C2 98.2(3) . . . yes
P4 P3 C2 96.4(3) . . . yes
W2 P3 C2 124.1(3) . . . yes
As1 P3 P4 100.00(10) . . . yes
W3 P4 C8 121.5(3) . . . yes
W3 P4 As2 107.51(9) . . . yes
W3 P4 P3 119.20(11) . . . yes
P3 P4 C8 102.1(3) . . . yes
As2 P4 C8 100.7(3) . . . yes
As2 P4 P3 102.96(10) . . . yes
W4 P6 C7 113.7(3) . . . yes
W4 P6 As2 113.60(10) . . . yes
As2 P6 C7 100.6(3) . . . yes
W4 P6 H2 127(5) . . . no
C7 P6 H2 94(4) . . . no
As2 P6 H2 104(5) . . . no
P1 C1 C6 121.6(6) . . . yes
P1 C1 C2 118.3(7) . . . yes
C2 C1 C6 120.1(9) . . . no
P3 C2 C1 120.6(7) . . . yes
P3 C2 C3 120.8(6) . . . yes
C1 C2 C3 118.5(8) . . . no
C2 C3 C4 120.4(8) . . . no
C3 C4 C5 121.7(9) . . . no
C4 C5 C6 118.5(9) . . . no
C1 C6 C5 120.9(8) . . . no
C8 C7 C12 119.3(7) . . . no
P6 C7 C8 122.2(7) . . . yes
P6 C7 C12 117.6(7) . . . yes
C7 C8 C9 118.8(9) . . . no
P4 C8 C7 121.9(6) . . . yes
P4 C8 C9 119.2(8) . . . yes
C8 C9 C10 121.4(10) . . . no
C9 C10 C11 119.5(9) . . . no
C10 C11 C12 120.4(10) . . . no
C7 C12 C11 120.6(10) . . . no
W1 C13 O1 175.2(8) . . . yes
W1 C14 O2 177.6(10) . . . yes
W1 C15 O3 173.8(9) . . . yes
W1 C16 O4 178.9(9) . . . yes
W1 C17 O5 176.5(10) . . . yes
W2 C18 O6 177.4(8) . . . yes
W2 C19 O7 176.3(8) . . . yes
W2 C20 O8 176.6(8) . . . yes
W2 C21 O9 177.3(7) . . . yes
W2 C22 O10 175.9(10) . . . yes
W3 C23 O11 178.1(8) . . . yes
W3 C24 O12 177.2(8) . . . yes
W3 C25 O13 176.7(9) . . . yes
W3 C26 O14 177.1(9) . . . yes
W3 C27 O15 177.7(7) . . . yes
W4 C28 O16 177.0(7) . . . yes
W4 C29 O17 176.5(9) . . . yes
W4 C30 O18 177.2(8) . . . yes
W4 C31 O19 178.1(10) . . . yes
W4 C32 O20 179.8(14) . . . yes
C2 C3 H6 120.00 . . . no
C4 C3 H6 120.00 . . . no
C3 C4 H5 119.00 . . . no
C5 C4 H5 119.00 . . . no
C4 C5 H4 121.00 . . . no
C6 C5 H4 121.00 . . . no
C1 C6 H3 120.00 . . . no
C5 C6 H3 120.00 . . . no
C8 C9 H10 119.00 . . . no
C10 C9 H10 119.00 . . . no
C9 C10 H9 120.00 . . . no
C11 C10 H9 120.00 . . . no
C10 C11 H8 120.00 . . . no
C12 C11 H8 120.00 . . . no
C7 C12 H7 120.00 . . . no
C11 C12 H7 120.00 . . . no
C34 C33 C38 118.5(14) . . . no
C34 C33 C39 121.4(14) . . . no
C38 C33 C39 119.9(13) . . . no
C33 C34 C35 125(2) . . . no
C34 C35 C36 116(2) . . . no
C35 C36 C37 119(2) . . . no
C36 C37 C38 123(2) . . . no
C33 C38 C37 118.2(16) . . . no
C33 C34 H34 118.00 . . . no
C35 C34 H34 118.00 . . . no
C34 C35 H35 122.00 . . . no
C36 C35 H35 122.00 . . . no
C35 C36 H36 120.00 . . . no
C37 C36 H36 121.00 . . . no
C36 C37 H37 119.00 . . . no
C38 C37 H37 119.00 . . . no
C33 C38 H38 121.00 . . . no
C37 C38 H38 121.00 . . . no
C33 C39 H39A 109.00 . . . no
C33 C39 H39B 109.00 . . . no
C33 C39 H39C 109.00 . . . no
H39A C39 H39B 110.00 . . . no
H39A C39 H39C 110.00 . . . no
H39B C39 H39C 109.00 . . . no

loop_
_geom_bond_atom_site_label_1
_geom_bond_atom_site_label_2
_geom_bond_distance
_geom_bond_site_symmetry_1
_geom_bond_site_symmetry_2
_geom_bond_publ_flag
W1 P1 2.479(2) . . yes
W1 C13 2.041(12) . . yes
W1 C14 2.035(9) . . yes
W1 C15 2.074(12) . . yes
W1 C16 2.037(9) . . yes
W1 C17 2.001(10) . . yes
W2 P3 2.5011(19) . . yes
W2 C18 2.043(11) . . yes
W2 C19 2.048(11) . . yes
W2 C20 2.044(11) . . yes
W2 C21 2.053(12) . . yes
W2 C22 2.032(9) . . yes
W3 P4 2.498(3) . . yes
W3 C23 2.062(9) . . yes
W3 C24 2.031(9) . . yes
W3 C25 2.042(10) . . yes
W3 C26 2.029(9) . . yes
W3 C27 2.011(10) . . yes
W4 P6 2.479(2) . . yes
W4 C28 2.046(10) . . yes
W4 C29 2.052(10) . . yes
W4 C30 2.042(12) . . yes
W4 C31 2.039(10) . . yes
W4 C32 2.004(9) . . yes
As1 P1 2.315(2) . . yes
As1 P3 2.312(3) . . yes
As2 P1 2.347(2) . . yes
As2 P4 2.337(2) . . yes
As2 P6 2.335(3) . . yes
As1 H1 1.4600 . . no
P1 C1 1.837(10) . . yes
P3 P4 2.266(3) . . yes
P3 C2 1.816(9) . . yes
P4 C8 1.830(10) . . yes
P6 C7 1.836(8) . . yes
P6 H2 1.21(10) . . no
O1 C13 1.117(15) . . yes
O2 C14 1.150(12) . . yes
O3 C15 1.121(15) . . yes
O4 C16 1.147(11) . . yes
O5 C17 1.148(13) . . yes
O6 C18 1.139(13) . . yes
O7 C19 1.141(14) . . yes
O8 C20 1.142(14) . . yes
O9 C21 1.135(14) . . yes
O10 C22 1.112(11) . . yes
O11 C23 1.135(11) . . yes
O12 C24 1.151(11) . . yes
O13 C25 1.143(13) . . yes
O14 C26 1.163(11) . . yes
O15 C27 1.150(13) . . yes
O16 C28 1.113(13) . . yes
O17 C29 1.129(12) . . yes
O18 C30 1.131(15) . . yes
O19 C31 1.138(12) . . yes
O20 C32 1.144(11) . . yes
C1 C6 1.391(13) . . no
C1 C2 1.406(11) . . no
C2 C3 1.409(13) . . no
C3 C4 1.373(14) . . no
C4 C5 1.385(12) . . no
C5 C6 1.397(15) . . no
C7 C12 1.394(15) . . no
C7 C8 1.403(13) . . no
C8 C9 1.394(12) . . no
C9 C10 1.382(16) . . no
C10 C11 1.376(16) . . no
C11 C12 1.383(12) . . no
C3 H6 0.9500 . . no
C4 H5 0.9500 . . no
C5 H4 0.9500 . . no
C6 H3 0.9500 . . no
C9 H10 0.9500 . . no
C10 H9 0.9500 . . no
C11 H8 0.9500 . . no
C12 H7 0.9500 . . no
C33 C34 1.33(2) . . no
C33 C38 1.409(18) . . no
C33 C39 1.48(2) . . no
C34 C35 1.33(3) . . no
C35 C36 1.41(5) . . no
C36 C37 1.37(4) . . no
C37 C38 1.32(3) . . no
C34 H34 0.9500 . . no
C35 H35 0.9500 . . no
C36 H36 0.9500 . . no
C37 H37 0.9500 . . no
C38 H38 0.9500 . . no
C39 H39A 0.9800 . . no
C39 H39B 0.9800 . . no
C39 H39C 0.9800 . . no

loop_
_geom_contact_atom_site_label_1
_geom_contact_atom_site_label_2
_geom_contact_distance
_geom_contact_site_symmetry_1
_geom_contact_site_symmetry_2
_geom_contact_publ_flag
W4 O1 3.882(9) . 2_556 no
As1 C7 3.682(8) . . no
As1 C36 3.72(3) . . no
As2 O16 3.416(8) . 2_656 no
As1 H2 3.11(9) . . no
P1 C13 3.195(12) . . no
P1 C14 3.025(10) . . no
P1 C15 3.472(10) . . no
P1 C16 3.272(9) . . no
P3 C18 3.343(10) . . no
P3 C19 3.401(10) . . no
P3 C20 3.218(10) . . no
P3 C21 3.193(11) . . no
P4 C23 3.209(10) . . no
P4 C24 3.375(12) . . no
P4 C25 3.385(11) . . no
P4 C26 3.056(10) . . no
P6 C28 3.317(9) . . no
P6 C29 3.073(9) . . no
P6 C30 3.269(11) . . no
P6 C31 3.276(10) . . no
O1 C36 3.10(2) . . no
O1 O20 3.175(12) . 2_556 no
O1 W4 3.882(9) . 2_556 no
O1 O19 3.115(11) . 2_556 no
O1 C32 3.100(15) . 2_556 no
O1 C30 3.290(12) . 2_556 no
O1 C31 3.063(14) . 2_556 no
O2 O7 3.230(12) . 2_657 no
O2 C22 3.196(13) . 2_657 no
O2 O10 3.059(11) . 2_657 no
O2 C19 3.332(12) . 2_657 no
O3 C11 3.387(12) . 1_545 no
O4 O14 3.059(11) . 2_656 no
O4 O19 3.075(12) . . no
O4 C31 3.211(13) . . no
O4 C23 3.411(9) . 2_656 no
O4 C26 3.157(12) . 2_656 no
O5 C26 3.043(12) . 1_445 no
O5 O18 3.145(10) . 2_556 no
O5 O14 2.962(11) . 1_445 no
O5 C27 3.253(10) . 1_445 no
O5 O5 2.947(11) . 2_546 no
O5 C17 3.102(12) . 2_546 no
O6 C25 3.293(12) . . no
O6 O12 3.055(9) . 2_767 no
O6 O12 3.204(11) . . no
O6 C24 3.257(13) . . no
O6 O7 2.955(12) . 2_767 no
O7 O6 2.955(12) . 2_767 no
O7 O2 3.230(12) . 2_657 no
O8 O8 3.211(13) . 2_657 no
O9 C21 3.346(12) . 2_667 no
O9 C9 3.395(11) . . no
O9 C10 3.261(11) . . no
O9 C22 3.350(14) . 2_667 no
O9 O10 3.190(11) . 2_667 no
O9 C34 3.39(2) . . no
O9 O9 3.101(8) . 2_667 no
O10 O12 3.240(12) . 2_767 no
O10 C11 3.133(13) . 2_667 no
O10 O9 3.190(11) . 2_667 no
O10 O2 3.059(11) . 2_657 no
O10 O15 3.237(8) . 2_767 no
O11 C6 3.373(11) . . no
O11 O16 3.220(10) . 2_656 no
O11 C31 3.264(12) . 2_656 no
O11 C28 3.296(10) . 2_656 no
O11 C5 3.326(11) . . no
O11 O19 3.233(11) . 2_656 no
O12 O6 3.204(11) . . no
O12 O10 3.240(12) . 2_767 no
O12 C18 3.231(12) . 2_767 no
O12 C18 3.290(14) . . no
O12 C22 3.369(13) . 2_767 no
O12 O6 3.055(9) . 2_767 no
O13 O20 3.233(11) . 2_666 no
O14 C16 3.326(13) . 2_656 no
O14 O17 3.154(12) . . no
O14 C28 3.260(12) . . no
O14 O4 3.059(11) . 2_656 no
O14 C29 3.243(14) . . no
O14 O16 3.164(10) . . no
O14 O5 2.962(11) . 1_665 no
O15 O18 3.211(10) . 1_655 no
O15 O10 3.237(8) . 2_767 no
O15 C17 3.230(12) . 1_665 no
O15 C12 3.356(14) . 1_655 no
O15 C14 3.240(11) . 1_665 no
O16 As2 3.416(8) . 2_656 no
O16 O14 3.164(10) . . no
O16 O11 3.220(10) . 2_656 no
O17 O14 3.154(12) . . no
O17 C7 3.414(10) . . no
O17 C32 3.147(12) . 2_666 no
O17 O20 3.053(10) . 2_666 no
O17 C29 3.075(11) . 2_666 no
O17 O17 3.011(8) . 2_666 no
O18 C17 3.211(13) . 2_556 no
O18 O19 3.197(10) . 2_556 no
O18 O5 3.145(10) . 2_556 no
O18 O15 3.211(10) . 1_455 no
O19 O1 3.115(11) . 2_556 no
O19 O11 3.233(11) . 2_656 no
O19 O4 3.075(12) . . no
O19 O18 3.197(10) . 2_556 no
O19 C30 3.295(12) . 2_556 no
O20 O13 3.233(11) . 2_666 no
O20 C5 3.402(13) . 2_656 no
O20 O17 3.053(10) . 2_666 no
O20 O1 3.175(12) . 2_556 no
O1 H36 2.3100 . . no
O3 H3 2.7900 . . no
O6 H10 2.6400 . . no
O6 H39C 2.6900 . 2_667 no
O7 H38 2.9100 . 2_657 no
O7 H37 2.8800 . 2_657 no
O7 H6 2.6500 . . no
O10 H8 2.6300 . 2_667 no
O10 H34 2.6600 . 2_667 no
O12 H6 2.7700 . . no
O13 H37 2.6500 . 1_665 no
O13 H10 2.8700 . . no
O15 H8 2.8900 . 1_655 no
O15 H7 2.6700 . 1_655 no
O18 H7 2.8800 . . no
O20 H4 2.6500 . 2_656 no
C2 C23 3.565(12) . . no
C3 C19 3.357(12) . . no
C3 C23 3.592(11) . . no
C3 C24 3.446(13) . . no
C4 C36 3.45(3) . 1_655 no
C5 O11 3.326(11) . . no
C5 O20 3.402(13) . 2_656 no
C6 O11 3.373(11) . . no
C6 C15 3.474(13) . . no
C7 O17 3.414(10) . . no
C7 As1 3.682(8) . . no
C9 O9 3.395(11) . . no
C9 C25 3.440(17) . . no
C9 C18 3.447(13) . . no
C9 C21 3.395(12) . . no
C10 O9 3.261(11) . . no
C11 O10 3.133(13) . 2_667 no
C11 O3 3.387(12) . 1_565 no
C12 C29 3.435(13) . . no
C12 O15 3.356(14) . 1_455 no
C12 C30 3.443(12) . . no
C13 P1 3.195(12) . . no
C13 As1 3.730(10) . . no
C13 C17 2.757(14) . . no
C13 C14 2.960(14) . . no
C13 C16 2.807(15) . . no
C14 C27 3.539(12) . 1_445 no
C14 O15 3.240(11) . 1_445 no
C14 C13 2.960(14) . . no
C14 P1 3.025(10) . . no
C14 C17 2.886(13) . . no
C14 C15 2.977(15) . . no
C15 P1 3.472(10) . . no
C15 C6 3.474(13) . . no
C15 C14 2.977(15) . . no
C15 C16 2.846(14) . . no
C15 C17 2.781(18) . . no
C16 P1 3.272(9) . . no
C16 C13 2.807(15) . . no
C16 C17 2.926(14) . . no
C16 O14 3.326(13) . 2_656 no
C16 As2 3.603(10) . . no
C16 C15 2.846(14) . . no
C17 C16 2.926(14) . . no
C17 O15 3.230(12) . 1_445 no
C17 C14 2.886(13) . . no
C17 C15 2.781(18) . . no
C17 O18 3.211(13) . 2_556 no
C17 C13 2.757(14) . . no
C17 C27 3.457(13) . 1_445 no
C17 O5 3.102(12) . 2_546 no
C18 P3 3.343(10) . . no
C18 C19 2.898(14) . . no
C18 C21 2.966(17) . . no
C18 C9 3.447(13) . . no
C18 C24 3.393(16) . . no
C18 O12 3.290(14) . . no
C18 C22 2.814(14) . . no
C18 O12 3.231(12) . 2_767 no
C19 O2 3.332(12) . 2_657 no
C19 C3 3.357(12) . . no
C19 P3 3.401(10) . . no
C19 C22 2.796(15) . . no
C19 C20 2.824(17) . . no
C19 C18 2.898(14) . . no
C20 P3 3.218(10) . . no
C20 C19 2.824(17) . . no
C20 C21 2.882(14) . . no
C20 C22 2.858(14) . . no
C20 As1 3.739(9) . . no
C21 P3 3.193(11) . . no
C21 O9 3.346(12) . 2_667 no
C21 As1 3.728(9) . . no
C21 C9 3.395(12) . . no
C21 C18 2.966(17) . . no
C21 C22 2.854(14) . . no
C21 C20 2.882(14) . . no
C22 C18 2.814(14) . . no
C22 C19 2.796(15) . . no
C22 C21 2.854(14) . . no
C22 O9 3.350(14) . 2_667 no
C22 O12 3.369(13) . 2_767 no
C22 O2 3.196(13) . 2_657 no
C22 C20 2.858(14) . . no
C23 P4 3.209(10) . . no
C23 C3 3.592(11) . . no
C23 O4 3.411(9) . 2_656 no
C23 As2 3.515(10) . . no
C23 C27 2.754(13) . . no
C23 C26 2.941(13) . . no
C23 C2 3.565(12) . . no
C23 C24 2.931(12) . . no
C24 C18 3.393(16) . . no
C24 C3 3.446(13) . . no
C24 O6 3.257(13) . . no
C24 C27 2.837(13) . . no
C24 P4 3.375(12) . . no
C24 C25 2.850(14) . . no
C24 C23 2.931(12) . . no
C25 C27 2.867(15) . . no
C25 O6 3.293(12) . . no
C25 P4 3.385(11) . . no
C25 C9 3.440(17) . . no
C25 C26 2.824(13) . . no
C25 C24 2.850(14) . . no
C26 C23 2.941(13) . . no
C26 P4 3.056(10) . . no
C26 C27 2.884(14) . . no
C26 O5 3.043(12) . 1_665 no
C26 O4 3.157(12) . 2_656 no
C26 C25 2.824(13) . . no
C26 As2 3.505(9) . . no
C27 C23 2.754(13) . . no
C27 C26 2.884(14) . . no
C27 C25 2.867(15) . . no
C27 C14 3.539(12) . 1_665 no
C27 O5 3.253(10) . 1_665 no
C27 C24 2.837(13) . . no
C27 C17 3.457(13) . 1_665 no
C28 C31 2.927(16) . . no
C28 As2 3.553(8) . . no
C28 C32 2.778(15) . . no
C28 O14 3.260(12) . . no
C28 C29 2.898(13) . . no
C28 O11 3.296(10) . 2_656 no
C28 P6 3.317(9) . . no
C29 O14 3.243(14) . . no
C29 C32 2.928(13) . . no
C29 C12 3.435(13) . . no
C29 C29 3.521(13) . 2_666 no
C29 C28 2.898(13) . . no
C29 C7 3.180(12) . . no
C29 P6 3.073(9) . . no
C29 O17 3.075(11) . 2_666 no
C29 C30 2.900(16) . . no
C30 C29 2.900(16) . . no
C30 C31 2.849(14) . . no
C30 P6 3.269(11) . . no
C30 C32 2.797(14) . . no
C30 C12 3.443(12) . . no
C30 O19 3.295(12) . 2_556 no
C30 O1 3.290(12) . 2_556 no
C31 O1 3.063(14) . 2_556 no
C31 C30 2.849(14) . . no
C31 P6 3.276(10) . . no
C31 O4 3.211(13) . . no
C31 O11 3.264(12) . 2_656 no
C31 C32 2.865(13) . . no
C31 C28 2.927(16) . . no
C32 C31 2.865(13) . . no
C32 C29 2.928(13) . . no
C32 O1 3.100(15) . 2_556 no
C32 O17 3.147(12) . 2_666 no
C32 C28 2.778(15) . . no
C32 C30 2.797(14) . . no
C34 O9 3.39(2) . . no
C36 O1 3.10(2) . . no
C36 C4 3.45(3) . 1_455 no
C36 As1 3.72(3) . . no
C4 H39B 3.0800 . 2_657 no
C13 H36 3.0500 . . no
C13 H2 3.07(9) . . no
C15 H3 2.6100 . . no
C18 H39C 2.9500 . 2_667 no
C18 H10 2.7500 . . no
C19 H6 2.5700 . . no
C20 H39A 3.0900 . . no
C24 H6 3.0300 . . no
C25 H10 2.7900 . . no
C30 H7 2.8000 . . no
C35 H5 3.0800 . 1_455 no
C36 H5 2.8500 . 1_455 no
C37 H1 2.8800 . . no
C37 H5 2.8600 . 1_455 no
C38 H1 2.9700 . . no
C38 H5 3.1000 . 1_455 no
H1 C38 2.9700 . . no
H1 C37 2.8800 . . no
H2 As1 3.11(9) . . no
H2 C13 3.07(9) . . no
H3 C15 2.6100 . . no
H3 O3 2.7900 . . no
H4 O20 2.6500 . 2_656 no
H5 C35 3.0800 . 1_655 no
H5 C36 2.8500 . 1_655 no
H5 C38 3.1000 . 1_655 no
H5 C37 2.8600 . 1_655 no
H6 O12 2.7700 . . no
H6 O7 2.6500 . . no
H6 C19 2.5700 . . no
H6 C24 3.0300 . . no
H7 O15 2.6700 . 1_455 no
H7 C30 2.8000 . . no
H7 O18 2.8800 . . no
H8 O15 2.8900 . 1_455 no
H8 O10 2.6300 . 2_667 no
H10 O6 2.6400 . . no
H10 O13 2.8700 . . no
H10 C18 2.7500 . . no
H10 C25 2.7900 . . no
H34 H39C 2.2900 . . no
H34 O10 2.6600 . 2_667 no
H36 O1 2.3100 . . no
H36 C13 3.0500 . . no
H37 O13 2.6500 . 1_445 no
H37 O7 2.8800 . 2_657 no
H38 H39B 2.4900 . . no
H38 O7 2.9100 . 2_657 no
H39A C20 3.0900 . . no
H39B H38 2.4900 . . no
H39B C4 3.0800 . 2_657 no
H39C H34 2.2900 . . no
H39C O6 2.6900 . 2_667 no
H39C C18 2.9500 . 2_667 no

loop_
_geom_hbond_atom_site_label_D
_geom_hbond_atom_site_label_H
_geom_hbond_atom_site_label_A
_geom_hbond_distance_DH
_geom_hbond_distance_HA
_geom_hbond_distance_DA
_geom_hbond_angle_DHA
_geom_hbond_site_symmetry_A
_geom_hbond_publ_flag
C36 H36 O1 0.9500 2.3100 3.10(2) 140.00 . yes

loop_
_geom_torsion_atom_site_label_1
_geom_torsion_atom_site_label_2
_geom_torsion_atom_site_label_3
_geom_torsion_atom_site_label_4
_geom_torsion
_geom_torsion_site_symmetry_1
_geom_torsion_site_symmetry_2
_geom_torsion_site_symmetry_3
_geom_torsion_site_symmetry_4
_geom_torsion_publ_flag
C13 W1 P1 As1 35.6(3) . . . . no
C14 W1 P1 As1 -57.7(3) . . . . no
C15 W1 P1 As1 -149.5(3) . . . . no
C16 W1 P1 As1 122.6(3) . . . . no
C13 W1 P1 As2 -82.3(3) . . . . no
C14 W1 P1 As2 -175.6(3) . . . . no
C15 W1 P1 As2 92.6(3) . . . . no
C16 W1 P1 As2 4.6(3) . . . . no
C13 W1 P1 C1 158.4(4) . . . . no
C14 W1 P1 C1 65.1(5) . . . . no
C15 W1 P1 C1 -26.7(4) . . . . no
C16 W1 P1 C1 -114.7(5) . . . . no
C20 W2 P3 P4 161.9(4) . . . . no
C21 W2 P3 P4 72.5(3) . . . . no
C18 W2 P3 C2 103.2(5) . . . . no
C19 W2 P3 C2 12.6(5) . . . . no
C20 W2 P3 C2 -74.6(5) . . . . no
C21 W2 P3 C2 -164.1(4) . . . . no
C18 W2 P3 P4 -20.3(4) . . . . no
C19 W2 P3 P4 -110.9(3) . . . . no
C20 W2 P3 As1 43.9(3) . . . . no
C18 W2 P3 As1 -138.2(3) . . . . no
C19 W2 P3 As1 131.1(3) . . . . no
C21 W2 P3 As1 -45.5(3) . . . . no
C25 W3 P4 P3 -106.0(3) . . . . no
C23 W3 P4 P3 74.8(2) . . . . no
C24 W3 P4 P3 -16.6(3) . . . . no
C26 W3 P4 C8 -64.6(4) . . . . no
C25 W3 P4 As2 137.6(3) . . . . no
C23 W3 P4 As2 -41.7(2) . . . . no
C24 W3 P4 As2 -133.0(3) . . . . no
C26 W3 P4 P3 166.8(3) . . . . no
C26 W3 P4 As2 50.4(3) . . . . no
C25 W3 P4 C8 22.6(4) . . . . no
C23 W3 P4 C8 -156.6(3) . . . . no
C24 W3 P4 C8 112.0(4) . . . . no
C31 W4 P6 As2 94.7(3) . . . . no
C30 W4 P6 As2 -176.7(3) . . . . no
C28 W4 P6 As2 3.0(3) . . . . no
C28 W4 P6 C7 117.2(5) . . . . no
C29 W4 P6 As2 -86.7(3) . . . . no
C31 W4 P6 C7 -151.1(5) . . . . no
C29 W4 P6 C7 27.6(5) . . . . no
C30 W4 P6 C7 -62.4(5) . . . . no
P3 As1 P1 As2 -64.57(9) . . . . no
P1 As1 P3 W2 -166.64(9) . . . . no
P1 As1 P3 P4 64.15(10) . . . . no
P1 As1 P3 C2 -33.9(2) . . . . no
P3 As1 P1 W1 169.03(10) . . . . no
P3 As1 P1 C1 34.0(3) . . . . no
P4 As2 P6 C7 -2.1(3) . . . . no
P1 As2 P4 P3 -0.46(13) . . . . no
P1 As2 P6 C7 97.3(3) . . . . no
P4 As2 P1 W1 168.86(11) . . . . no
P6 As2 P1 W1 74.36(11) . . . . no
P1 As2 P6 W4 -140.81(9) . . . . no
P4 As2 P6 W4 119.80(9) . . . . no
P1 As2 P4 W3 126.24(9) . . . . no
P6 As2 P4 W3 -132.20(9) . . . . no
P6 As2 P1 C1 -152.6(3) . . . . no
P6 As2 P4 P3 101.11(12) . . . . no
P1 As2 P4 C8 -105.7(3) . . . . no
P6 As2 P4 C8 -4.1(3) . . . . no
P4 As2 P1 As1 41.86(11) . . . . no
P6 As2 P1 As1 -52.64(10) . . . . no
P4 As2 P1 C1 -58.1(3) . . . . no
W1 P1 C1 C2 -158.3(5) . . . . no
As2 P1 C1 C2 73.7(7) . . . . no
W1 P1 C1 C6 22.9(8) . . . . no
As1 P1 C1 C2 -27.5(7) . . . . no
As2 P1 C1 C6 -105.1(7) . . . . no
As1 P1 C1 C6 153.7(7) . . . . no
W2 P3 P4 As2 -165.62(11) . . . . no
W2 P3 P4 W3 75.54(16) . . . . no
C2 P3 P4 As2 58.4(3) . . . . no
C2 P3 P4 C8 162.5(4) . . . . no
W2 P3 P4 C8 -61.5(3) . . . . no
As1 P3 P4 W3 -159.97(9) . . . . no
As1 P3 P4 As2 -41.13(12) . . . . no
As1 P3 P4 C8 63.0(3) . . . . no
C2 P3 P4 W3 -60.5(3) . . . . no
As1 P3 C2 C1 27.7(7) . . . . no
P4 P3 C2 C1 -73.4(7) . . . . no
W2 P3 C2 C3 -29.7(8) . . . . no
As1 P3 C2 C3 -155.0(6) . . . . no
P4 P3 C2 C3 103.9(7) . . . . no
W2 P3 C2 C1 153.1(5) . . . . no
W3 P4 C8 C7 131.1(6) . . . . no
As2 P4 C8 C9 -169.8(6) . . . . no
P3 P4 C8 C9 84.3(7) . . . . no
W3 P4 C8 C9 -51.4(7) . . . . no
As2 P4 C8 C7 12.7(7) . . . . no
P3 P4 C8 C7 -93.2(7) . . . . no
W4 P6 C7 C8 -110.7(6) . . . . no
As2 P6 C7 C8 11.1(7) . . . . no
W4 P6 C7 C12 58.4(8) . . . . no
As2 P6 C7 C12 -179.9(6) . . . . no
P1 C1 C2 P3 -0.2(9) . . . . no
C6 C1 C2 P3 178.7(6) . . . . no
C6 C1 C2 C3 1.4(12) . . . . no
P1 C1 C6 C5 177.4(7) . . . . no
C2 C1 C6 C5 -1.4(13) . . . . no
P1 C1 C2 C3 -177.5(6) . . . . no
C1 C2 C3 C4 -0.4(12) . . . . no
P3 C2 C3 C4 -177.7(7) . . . . no
C2 C3 C4 C5 -0.6(13) . . . . no
C3 C4 C5 C6 0.6(14) . . . . no
C4 C5 C6 C1 0.4(13) . . . . no
C8 C7 C12 C11 1.6(12) . . . . no
P6 C7 C8 P4 -17.4(10) . . . . no
P6 C7 C8 C9 165.2(6) . . . . no
C12 C7 C8 P4 173.8(6) . . . . no
C12 C7 C8 C9 -3.7(12) . . . . no
P6 C7 C12 C11 -167.8(7) . . . . no
P4 C8 C9 C10 -174.8(7) . . . . no
C7 C8 C9 C10 2.7(12) . . . . no
C8 C9 C10 C11 0.5(13) . . . . no
C9 C10 C11 C12 -2.7(14) . . . . no
C10 C11 C12 C7 1.7(14) . . . . no
C38 C33 C34 C35 -6(3) . . . . no
C39 C33 C34 C35 178(2) . . . . no
C34 C33 C38 C37 4(3) . . . . no
C39 C33 C38 C37 -180.0(18) . . . . no
C33 C34 C35 C36 5(4) . . . . no
C34 C35 C36 C37 -1(4) . . . . no
C35 C36 C37 C38 -1(4) . . . . no
C36 C37 C38 C33 -1(3) . . . . no
